data_1517852
loop_
_publ_author_name
'Velasco, V.'
'Aguil\`a, D.'
'Barrios, L. A.'
'Borilovic, I.'
'Roubeau, O.'
'Ribas-Ari\~no, J.'
'Fumanal, M.'
'Teat, S. J.'
'Arom\'i, G.'

_publ_section_title
;
 New coordination features; a bridging pyridine and the forced shortest
 non-covalent distance between two CO32&#x2212;species
;
_journal_issue 1
_journal_name_full 'Chem. Sci.'
_journal_page_first 123
_journal_paper_doi 10.1039/C4SC02491E
_journal_volume 6
_journal_year 2015
_chemical_formula_moiety 'C81 H62 Co4 N9 O13, N O3, 6(C5 H5 N)'
_chemical_formula_sum 'C111 H92 Co4 N16 O16'
_chemical_formula_weight 2141.72
_chemical_name_systematic
;
 ?
;
_space_group_crystal_system monoclinic
_space_group_IT_number 15
_space_group_name_Hall '-C 2yc'
_space_group_name_H-M_alt 'C 1 2/c 1'
_symmetry_space_group_name_Hall '-C 2yc'
_symmetry_space_group_name_H-M 'C 1 2/c 1'
_atom_sites_solution_hydrogens mixed
_audit_creation_method SHELXL-2013
_cell_angle_alpha 90
_cell_angle_beta 101.3980(10)
_cell_angle_gamma 90
_cell_formula_units_Z 4
_cell_length_a 16.833(2)
_cell_length_b 19.112(2)
_cell_length_c 30.840(4)
_cell_measurement_reflns_used 9953
_cell_measurement_temperature 150(2)
_cell_measurement_theta_max 33.58
_cell_measurement_theta_min 2.75
_cell_volume 9726(2)
_computing_cell_refinement 'Bruker SAINT'
_computing_data_collection 'Bruker APEX 2'
_computing_data_reduction 'Bruker SAINT'
_computing_structure_refinement 'SHELXTL-2013 (Sheldrick, 2013)'
_computing_structure_solution 'SHELXTL-2013 (Sheldrick, 2013)'
_diffrn_ambient_temperature 150(2)
_diffrn_measured_fraction_theta_full 0.987
_diffrn_measured_fraction_theta_max 0.990
_diffrn_measurement_device_type 'Bruker APEX II CCD diffractometer'
_diffrn_measurement_method '\w rotation with narrow frames'
_diffrn_radiation_monochromator 'silicon 111'
_diffrn_radiation_source 'Advanced Light Source station 11.3.1'
_diffrn_radiation_type synchrotron
_diffrn_radiation_wavelength 0.7749
_diffrn_reflns_av_R_equivalents 0.0466
_diffrn_reflns_av_unetI/netI 0.0468
_diffrn_reflns_Laue_measured_fraction_full 0.987
_diffrn_reflns_Laue_measured_fraction_max 0.990
_diffrn_reflns_limit_h_max 20
_diffrn_reflns_limit_h_min -23
_diffrn_reflns_limit_k_max 26
_diffrn_reflns_limit_k_min -26
_diffrn_reflns_limit_l_max 42
_diffrn_reflns_limit_l_min -42
_diffrn_reflns_number 46863
_diffrn_reflns_point_group_measured_fraction_full 0.987
_diffrn_reflns_point_group_measured_fraction_max 0.990
_diffrn_reflns_theta_full 30.000
_diffrn_reflns_theta_max 32.554
_diffrn_reflns_theta_min 2.616
_exptl_absorpt_coefficient_mu 0.940
_exptl_absorpt_correction_T_max 0.747
_exptl_absorpt_correction_T_min 0.654
_exptl_absorpt_correction_type multi-scan
_exptl_absorpt_process_details 'SADABS Bruker AXS Madison WI US'
_exptl_crystal_colour red
_exptl_crystal_density_diffrn 1.463
_exptl_crystal_description block
_exptl_crystal_F_000 4424
_exptl_crystal_size_max 0.350
_exptl_crystal_size_mid 0.250
_exptl_crystal_size_min 0.200
_refine_diff_density_max 1.381
_refine_diff_density_min -0.661
_refine_diff_density_rms 0.133
_refine_ls_extinction_method none
_refine_ls_goodness_of_fit_ref 1.077
_refine_ls_hydrogen_treatment mixed
_refine_ls_matrix_type full
_refine_ls_number_parameters 714
_refine_ls_number_reflns 13526
_refine_ls_number_restraints 71
_refine_ls_restrained_S_all 1.076
_refine_ls_R_factor_all 0.0590
_refine_ls_R_factor_gt 0.0551
_refine_ls_shift/su_max 0.002
_refine_ls_shift/su_mean 0.000
_refine_ls_structure_factor_coef Fsqd
_refine_ls_weighting_details 'w=1/[\s^2^(Fo^2^)+(0.1214P)^2^+6.5785P] where P=(Fo^2^+2Fc^2^)/3'
_refine_ls_weighting_scheme calc
_refine_ls_wR_factor_gt 0.1732
_refine_ls_wR_factor_ref 0.1774
_reflns_Friedel_coverage 0.000
_reflns_number_gt 11941
_reflns_number_total 13526
_reflns_threshold_expression 'I > 2\s(I)'
_cod_data_source_file c4sc02491e2.cif
_cod_data_source_block vv182
_cod_depositor_comments 'Adding full bibliography for 1517851--1517853.cif.'
_cod_database_code 1517852
_shelx_space_group_comment
;
The symmetry employed for this shelxl refinement is uniquely defined
by the following loop, which should always be used as a source of
symmetry information in preference to the above space-group names.
They are only intended as comments.
;
_shelx_estimated_absorpt_t_min 0.734
_shelx_estimated_absorpt_t_max 0.834
_shelxl_version_number 2013-4

loop_
_space_group_symop_operation_xyz
'x, y, z'
'-x, y, -z+1/2'
'x+1/2, y+1/2, z'
'-x+1/2, y+1/2, -z+1/2'
'-x, -y, -z'
'x, -y, z-1/2'
'-x+1/2, -y+1/2, -z'
'x+1/2, -y+1/2, z-1/2'

loop_
_atom_site_label
_atom_site_type_symbol
_atom_site_fract_x
_atom_site_fract_y
_atom_site_fract_z
_atom_site_U_iso_or_equiv
_atom_site_adp_type
_atom_site_occupancy
_atom_site_site_symmetry_order
_atom_site_calc_flag
_atom_site_refinement_flags_posn
_atom_site_refinement_flags_adp
_atom_site_refinement_flags_occupancy
_atom_site_disorder_assembly
_atom_site_disorder_group
Co1 Co 0.59860(2) 0.28591(2) 0.07531(2) 0.01848(9) Uani 1 1 d . . . . .
Co2 Co 0.40485(2) 0.24511(2) 0.22452(2) 0.01912(9) Uani 1 1 d . . . . .
O1 O 0.55059(9) 0.26593(8) 0.01662(4) 0.0239(3) Uani 1 1 d . . . . .
O2 O 0.49795(9) 0.29891(7) 0.09281(4) 0.0213(3) Uani 1 1 d . . . . .
O3 O 0.41858(9) 0.26788(8) 0.16056(4) 0.0239(3) Uani 1 1 d . . . . .
O4 O 0.35183(9) 0.26912(8) 0.27878(4) 0.0239(3) Uani 1 1 d . . . . .
O5 O 0.34953(9) 0.30314(8) 0.36545(4) 0.0225(3) Uani 1 1 d . . . . .
O6 O 0.30208(9) 0.27128(8) 0.44196(4) 0.0236(3) Uani 1 1 d . . . . .
O7 O 0.5000 0.19176(11) 0.2500 0.0230(4) Uani 1 2 d S T P A .
H7 H 0.5000 0.150(2) 0.2500 0.028 Uiso 1 2 d S U P . .
N1 N 0.30724(10) 0.30915(9) 0.19908(5) 0.0204(3) Uani 1 1 d . . . . .
N2 N 0.59160(11) 0.18828(9) 0.09179(6) 0.0258(3) Uani 1 1 d . . . . .
N3 N 0.59890(11) 0.38492(9) 0.06113(5) 0.0227(3) Uani 1 1 d . . . . .
N4 N 0.33317(11) 0.15176(9) 0.20714(6) 0.0252(3) Uani 1 1 d . . . . .
C1 C 0.47668(13) 0.28305(9) -0.00201(6) 0.0210(3) Uani 1 1 d . . . . .
C2 C 0.45768(14) 0.27949(11) -0.04919(6) 0.0250(4) Uani 1 1 d . . . . .
H2A H 0.4998 0.2695 -0.0647 0.030 Uiso 1 1 calc R U . . .
C3 C 0.38025(15) 0.29010(11) -0.07286(6) 0.0282(4) Uani 1 1 d . . . . .
H3A H 0.3696 0.2871 -0.1042 0.034 Uiso 1 1 calc R U . . .
C4 C 0.31725(14) 0.30530(12) -0.05076(6) 0.0287(4) Uani 1 1 d . . . . .
H4A H 0.2634 0.3111 -0.0669 0.034 Uiso 1 1 calc R U . . .
C5 C 0.33405(13) 0.31170(11) -0.00529(6) 0.0248(4) Uani 1 1 d . . . . .
H5A H 0.2911 0.3226 0.0094 0.030 Uiso 1 1 calc R U . . .
C6 C 0.41320(12) 0.30255(10) 0.02017(6) 0.0203(3) Uani 1 1 d . . . . .
C7 C 0.42735(12) 0.30662(9) 0.06897(5) 0.0197(3) Uani 1 1 d . . . . .
C8 C 0.36153(12) 0.31883(10) 0.09089(6) 0.0224(3) Uani 1 1 d . . . . .
H8A H 0.3135 0.3393 0.0744 0.027 Uiso 1 1 calc R U . . .
C9 C 0.36361(12) 0.30240(10) 0.13515(6) 0.0204(3) Uani 1 1 d . . . . .
C10 C 0.29370(12) 0.32553(10) 0.15592(6) 0.0213(3) Uani 1 1 d . . . . .
C11 C 0.22299(14) 0.36035(12) 0.13620(6) 0.0286(4) Uani 1 1 d . . . . .
H11A H 0.2125 0.3716 0.1056 0.034 Uiso 1 1 calc R U . . .
C12 C 0.16826(15) 0.37805(14) 0.16289(7) 0.0338(5) Uani 1 1 d . . . . .
H12A H 0.1190 0.4009 0.1502 0.041 Uiso 1 1 calc R U . . .
C13 C 0.18470(14) 0.36279(12) 0.20796(6) 0.0292(4) Uani 1 1 d . . . . .
H13A H 0.1482 0.3761 0.2264 0.035 Uiso 1 1 calc R U . . .
C14 C 0.25609(12) 0.32763(10) 0.22514(6) 0.0223(4) Uani 1 1 d . . . . .
C15 C 0.28865(12) 0.30654(10) 0.27268(6) 0.0215(3) Uani 1 1 d . . . . .
C16 C 0.24743(13) 0.33006(11) 0.30514(6) 0.0241(4) Uani 1 1 d . . . . .
H16A H 0.1963 0.3519 0.2955 0.029 Uiso 1 1 calc R U . . .
C17 C 0.27669(12) 0.32355(10) 0.35155(6) 0.0212(3) Uani 1 1 d . . . . .
C18 C 0.22158(12) 0.33858(10) 0.38220(6) 0.0223(3) Uani 1 1 d . . . . .
C19 C 0.14960(13) 0.37739(11) 0.36850(6) 0.0259(4) Uani 1 1 d . . . . .
H19A H 0.1398 0.3992 0.3403 0.031 Uiso 1 1 calc R U . . .
C20 C 0.09307(14) 0.38447(12) 0.39507(7) 0.0297(4) Uani 1 1 d . . . . .
H20A H 0.0455 0.4115 0.3854 0.036 Uiso 1 1 calc R U . . .
C21 C 0.10648(14) 0.35133(12) 0.43645(7) 0.0298(4) Uani 1 1 d . . . . .
H21A H 0.0670 0.3549 0.4545 0.036 Uiso 1 1 calc R U . . .
C22 C 0.17621(13) 0.31365(11) 0.45115(6) 0.0262(4) Uani 1 1 d . . . . .
H22A H 0.1840 0.2912 0.4792 0.031 Uiso 1 1 calc R U . . .
C23 C 0.23677(12) 0.30768(10) 0.42517(6) 0.0218(3) Uani 1 1 d . . . . .
C24 C 0.56639(14) 0.17293(12) 0.12963(7) 0.0299(4) Uani 1 1 d . . . . .
H24A H 0.5560 0.2100 0.1483 0.036 Uiso 1 1 calc R U . . .
C25 C 0.55529(16) 0.10422(14) 0.14197(9) 0.0420(6) Uani 1 1 d . . . . .
H25A H 0.5375 0.0941 0.1687 0.050 Uiso 1 1 calc R U . . .
C26 C 0.57073(19) 0.05115(15) 0.11450(13) 0.0561(8) Uani 1 1 d . . . . .
H26A H 0.5630 0.0038 0.1221 0.067 Uiso 1 1 calc R U . . .
C27 C 0.5974(2) 0.06672(16) 0.07591(14) 0.0585(9) Uani 1 1 d . . . . .
H27A H 0.6092 0.0303 0.0572 0.070 Uiso 1 1 calc R U . . .
C28 C 0.60672(17) 0.13663(13) 0.06499(10) 0.0403(5) Uani 1 1 d . . . . .
H28A H 0.6239 0.1479 0.0383 0.048 Uiso 1 1 calc R U . . .
C29 C 0.58015(14) 0.43174(11) 0.09009(7) 0.0285(4) Uani 1 1 d . . . . .
H29A H 0.5706 0.4155 0.1177 0.034 Uiso 1 1 calc R U . . .
C30 C 0.57420(17) 0.50287(13) 0.08109(9) 0.0381(5) Uani 1 1 d . . . . .
H30A H 0.5611 0.5349 0.1022 0.046 Uiso 1 1 calc R U . . .
C31 C 0.58779(16) 0.52626(13) 0.04059(9) 0.0395(5) Uani 1 1 d . . . . .
H31A H 0.5843 0.5747 0.0335 0.047 Uiso 1 1 calc R U . . .
C32 C 0.60656(15) 0.47796(14) 0.01073(8) 0.0364(5) Uani 1 1 d . . . . .
H32A H 0.6150 0.4928 -0.0174 0.044 Uiso 1 1 calc R U . . .
C33 C 0.61290(13) 0.40786(12) 0.02225(6) 0.0277(4) Uani 1 1 d . . . . .
H33A H 0.6276 0.3751 0.0020 0.033 Uiso 1 1 calc R U . . .
C34 C 0.29749(17) 0.13583(14) 0.16572(8) 0.0392(5) Uani 1 1 d . . . . .
H34A H 0.3013 0.1687 0.1431 0.047 Uiso 1 1 calc R U . . .
C35 C 0.2554(2) 0.07454(17) 0.15373(10) 0.0505(7) Uani 1 1 d . . . . .
H35A H 0.2296 0.0664 0.1239 0.061 Uiso 1 1 calc R U . . .
C36 C 0.25170(19) 0.02561(15) 0.18595(12) 0.0493(7) Uani 1 1 d . . . . .
H36A H 0.2236 -0.0173 0.1789 0.059 Uiso 1 1 calc R U . . .
C37 C 0.2896(2) 0.04032(17) 0.22856(12) 0.0569(8) Uani 1 1 d . . . . .
H37A H 0.2887 0.0073 0.2515 0.068 Uiso 1 1 calc R U . . .
C38 C 0.32929(18) 0.10379(15) 0.23800(9) 0.0441(6) Uani 1 1 d . . . . .
H38A H 0.3548 0.1134 0.2677 0.053 Uiso 1 1 calc R U . . .
N5 N 0.4853(3) 0.34567(18) 0.2456(3) 0.0288(12) Uani 0.5 1 d . U P A -1
C39 C 0.5142(8) 0.3816(14) 0.2140(8) 0.0303(17) Uani 0.5 1 d . U P A -1
H39 H 0.5245 0.3579 0.1886 0.036 Uiso 0.5 1 calc R U P A -1
C40 C 0.5286(9) 0.4522(9) 0.2188(6) 0.043(2) Uani 0.5 1 d . U P A -1
H40 H 0.5499 0.4762 0.1966 0.052 Uiso 0.5 1 calc R U P A -1
C41 C 0.5138(7) 0.4878(3) 0.2532(6) 0.051(3) Uani 0.5 1 d . U P A -1
H41 H 0.5224 0.5369 0.2550 0.062 Uiso 0.5 1 calc R U P A -1
C42 C 0.4853(10) 0.4524(8) 0.2872(6) 0.046(2) Uani 0.5 1 d . U P A -1
H42 H 0.4742 0.4761 0.3124 0.055 Uiso 0.5 1 calc R U P A -1
C43 C 0.4744(10) 0.3807(14) 0.2815(8) 0.0320(18) Uani 0.5 1 d . U P A -1
H43 H 0.4582 0.3548 0.3046 0.038 Uiso 0.5 1 calc R U P A -1
N1S N 0.17905(14) 0.42189(12) 0.02750(7) 0.0376(4) Uani 1 1 d . . . . .
C1S C 0.20746(16) 0.47350(14) 0.00551(8) 0.0372(5) Uani 1 1 d . . . . .
H1SA H 0.2431 0.5067 0.0221 0.045 Uiso 1 1 calc R U . . .
C2S C 0.18780(16) 0.48129(14) -0.04009(8) 0.0383(5) Uani 1 1 d . . . . .
H2SA H 0.2092 0.5190 -0.0543 0.046 Uiso 1 1 calc R U . . .
C3S C 0.13643(16) 0.43292(15) -0.06432(8) 0.0406(5) Uani 1 1 d . . . . .
H3SA H 0.1213 0.4370 -0.0956 0.049 Uiso 1 1 calc R U . . .
C4S C 0.10739(17) 0.37867(14) -0.04248(9) 0.0413(6) Uani 1 1 d . . . . .
H4SA H 0.0729 0.3440 -0.0584 0.050 Uiso 1 1 calc R U . . .
C5S C 0.12962(17) 0.37570(13) 0.00339(9) 0.0387(5) Uani 1 1 d . . . . .
H5SA H 0.1085 0.3388 0.0184 0.046 Uiso 1 1 calc R U . . .
N2S N 0.6644(2) 0.43798(17) 0.91177(10) 0.0619(7) Uani 1 1 d . . . . .
C6S C 0.6569(3) 0.48476(18) 0.87978(14) 0.0652(9) Uani 1 1 d . . . . .
H6SA H 0.6383 0.5302 0.8853 0.078 Uiso 1 1 calc R U . . .
C7S C 0.6745(3) 0.4716(2) 0.83900(15) 0.0747(11) Uani 1 1 d . . . . .
H7SA H 0.6663 0.5063 0.8165 0.090 Uiso 1 1 calc R U . . .
C8S C 0.7048(3) 0.4056(2) 0.83173(13) 0.0699(10) Uani 1 1 d . . . . .
H8SA H 0.7179 0.3941 0.8040 0.084 Uiso 1 1 calc R U . . .
C9S C 0.7149(2) 0.3587(2) 0.86472(14) 0.0655(9) Uani 1 1 d . . . . .
H9SA H 0.7362 0.3136 0.8609 0.079 Uiso 1 1 calc R U . . .
C10S C 0.6941(3) 0.3767(2) 0.90393(13) 0.0650(9) Uani 1 1 d . . . . .
H10A H 0.7017 0.3429 0.9269 0.078 Uiso 1 1 calc R U . . .
N3S N 0.44151(19) 0.38433(17) 0.82730(10) 0.0587(7) Uani 1 1 d . . . . .
C11S C 0.4003(2) 0.3534(2) 0.79124(12) 0.0619(9) Uani 1 1 d . . . . .
H11B H 0.3571 0.3788 0.7737 0.074 Uiso 1 1 calc R U . . .
C12S C 0.4153(3) 0.2881(2) 0.77776(14) 0.0701(10) Uani 1 1 d . . . . .
H12B H 0.3847 0.2695 0.7511 0.084 Uiso 1 1 calc R U . . .
C13S C 0.4759(3) 0.2490(2) 0.80354(16) 0.0658(10) Uani 1 1 d . . . . .
H13B H 0.4867 0.2025 0.7956 0.079 Uiso 1 1 calc R U . . .
C14S C 0.5197(2) 0.27923(19) 0.84067(13) 0.0563(8) Uani 1 1 d . . . . .
H14A H 0.5625 0.2544 0.8590 0.068 Uiso 1 1 calc R U . . .
C15S C 0.5006(2) 0.34658(18) 0.85128(11) 0.0528(7) Uani 1 1 d . . . . .
H15A H 0.5316 0.3671 0.8772 0.063 Uiso 1 1 calc R U . . .
N6 N 0.5000 -0.0237(2) 0.2500 0.0733(13) Uani 1 2 d S TU P . .
O8 O 0.5026(5) 0.0327(3) 0.23793(18) 0.0678(15) Uani 0.5 1 d . . P B .
O9 O 0.4730(4) -0.0255(3) 0.29286(17) 0.0695(14) Uani 0.5 1 d . . P B .
O10 O 0.5109(12) -0.0746(7) 0.2351(6) 0.079(3) Uani 0.25 1 d . U P B 1
O10B O 0.4681(9) -0.0820(6) 0.2390(7) 0.075(3) Uani 0.25 1 d . U P B 2

loop_
_atom_site_aniso_label
_atom_site_aniso_U_11
_atom_site_aniso_U_22
_atom_site_aniso_U_33
_atom_site_aniso_U_23
_atom_site_aniso_U_13
_atom_site_aniso_U_12
Co1 0.02555(15) 0.01918(15) 0.01165(13) -0.00028(8) 0.00594(9) -0.00079(9)
Co2 0.02327(15) 0.02238(15) 0.01152(13) 0.00106(8) 0.00296(9) 0.00211(9)
O1 0.0295(7) 0.0281(7) 0.0144(6) -0.0046(5) 0.0053(5) -0.0002(6)
O2 0.0265(7) 0.0250(6) 0.0130(5) -0.0006(5) 0.0055(5) -0.0003(5)
O3 0.0288(7) 0.0285(7) 0.0152(6) 0.0045(5) 0.0063(5) 0.0058(6)
O4 0.0302(7) 0.0281(7) 0.0138(5) 0.0012(5) 0.0053(5) 0.0065(6)
O5 0.0276(7) 0.0277(7) 0.0127(5) -0.0003(5) 0.0049(5) 0.0027(5)
O6 0.0275(7) 0.0265(7) 0.0182(6) 0.0041(5) 0.0079(5) 0.0007(6)
O7 0.0241(9) 0.0186(9) 0.0244(9) 0.000 0.0004(7) 0.000
N1 0.0262(8) 0.0224(7) 0.0130(6) 0.0019(5) 0.0048(5) 0.0021(6)
N2 0.0308(8) 0.0225(8) 0.0250(8) 0.0008(6) 0.0079(6) 0.0000(7)
N3 0.0298(8) 0.0217(8) 0.0170(7) 0.0011(6) 0.0053(6) -0.0016(6)
N4 0.0281(8) 0.0248(8) 0.0216(7) 0.0012(6) 0.0023(6) -0.0016(6)
C1 0.0310(9) 0.0181(8) 0.0141(7) 0.0003(6) 0.0054(6) -0.0015(7)
C2 0.0354(10) 0.0262(9) 0.0145(7) -0.0012(6) 0.0077(7) 0.0002(8)
C3 0.0410(11) 0.0299(10) 0.0135(8) -0.0007(7) 0.0045(7) -0.0011(8)
C4 0.0351(11) 0.0324(10) 0.0171(8) 0.0005(7) 0.0017(7) 0.0014(8)
C5 0.0317(10) 0.0264(9) 0.0162(8) 0.0008(7) 0.0039(7) 0.0020(8)
C6 0.0301(9) 0.0186(8) 0.0125(7) 0.0007(6) 0.0053(6) 0.0004(7)
C7 0.0300(9) 0.0164(8) 0.0131(7) 0.0004(6) 0.0056(6) -0.0006(7)
C8 0.0289(9) 0.0252(9) 0.0138(7) 0.0018(6) 0.0058(6) 0.0033(7)
C9 0.0270(9) 0.0206(8) 0.0139(7) 0.0009(6) 0.0047(6) 0.0008(7)
C10 0.0289(9) 0.0223(8) 0.0130(7) 0.0021(6) 0.0048(6) 0.0015(7)
C11 0.0354(11) 0.0338(11) 0.0171(8) 0.0073(7) 0.0063(7) 0.0101(9)
C12 0.0371(11) 0.0432(13) 0.0219(9) 0.0090(8) 0.0081(8) 0.0174(10)
C13 0.0346(10) 0.0346(11) 0.0196(8) 0.0047(7) 0.0085(7) 0.0115(9)
C14 0.0299(9) 0.0238(9) 0.0139(7) 0.0017(6) 0.0059(6) 0.0044(7)
C15 0.0288(9) 0.0213(8) 0.0150(7) 0.0006(6) 0.0057(6) 0.0013(7)
C16 0.0296(9) 0.0276(9) 0.0162(7) 0.0008(6) 0.0071(7) 0.0049(7)
C17 0.0293(9) 0.0193(8) 0.0158(7) -0.0005(6) 0.0065(6) 0.0014(7)
C18 0.0295(9) 0.0227(9) 0.0158(7) -0.0012(6) 0.0074(6) 0.0015(7)
C19 0.0339(10) 0.0258(9) 0.0189(8) 0.0008(7) 0.0075(7) 0.0053(8)
C20 0.0319(10) 0.0315(10) 0.0270(9) -0.0016(8) 0.0088(8) 0.0059(8)
C21 0.0331(10) 0.0337(11) 0.0258(9) -0.0023(8) 0.0135(8) 0.0017(8)
C22 0.0335(10) 0.0284(10) 0.0188(8) 0.0014(7) 0.0107(7) 0.0007(8)
C23 0.0287(9) 0.0206(8) 0.0171(7) -0.0016(6) 0.0069(6) -0.0012(7)
C24 0.0345(11) 0.0309(10) 0.0233(9) 0.0078(8) 0.0034(7) -0.0032(8)
C25 0.0412(13) 0.0364(13) 0.0456(13) 0.0195(11) 0.0016(10) -0.0056(10)
C26 0.0473(15) 0.0259(12) 0.094(3) 0.0190(14) 0.0117(16) 0.0001(11)
C27 0.0599(19) 0.0242(12) 0.097(3) -0.0083(14) 0.0287(19) 0.0039(12)
C28 0.0460(14) 0.0254(11) 0.0545(14) -0.0070(10) 0.0221(12) 0.0011(10)
C29 0.0378(11) 0.0235(9) 0.0245(9) -0.0035(7) 0.0065(8) -0.0010(8)
C30 0.0447(13) 0.0253(11) 0.0424(12) -0.0057(9) 0.0044(10) -0.0008(9)
C31 0.0419(13) 0.0244(10) 0.0486(13) 0.0077(9) -0.0001(10) -0.0052(9)
C32 0.0374(12) 0.0362(12) 0.0343(11) 0.0141(9) 0.0040(9) -0.0068(9)
C33 0.0326(10) 0.0309(10) 0.0203(8) 0.0055(7) 0.0070(7) -0.0035(8)
C34 0.0525(14) 0.0406(13) 0.0239(9) -0.0034(9) 0.0060(9) -0.0159(11)
C35 0.0601(17) 0.0505(16) 0.0411(13) -0.0192(12) 0.0107(12) -0.0217(14)
C36 0.0523(16) 0.0284(12) 0.0684(19) -0.0088(12) 0.0150(14) -0.0112(11)
C37 0.0616(18) 0.0382(15) 0.0664(19) 0.0213(14) 0.0015(15) -0.0118(13)
C38 0.0512(15) 0.0435(14) 0.0334(11) 0.0129(10) -0.0017(10) -0.0121(12)
N5 0.041(4) 0.0219(12) 0.023(3) -0.0004(14) 0.007(3) -0.0027(14)
C39 0.036(4) 0.029(3) 0.028(4) 0.003(3) 0.009(3) -0.003(3)
C40 0.059(5) 0.034(3) 0.039(4) 0.005(3) 0.014(4) -0.016(4)
C41 0.079(8) 0.0265(16) 0.050(5) -0.003(3) 0.017(5) -0.015(3)
C42 0.076(6) 0.028(3) 0.033(4) -0.014(3) 0.013(4) -0.018(4)
C43 0.048(5) 0.023(3) 0.024(4) -0.005(3) 0.006(3) -0.008(4)
N1S 0.0447(11) 0.0375(11) 0.0298(9) 0.0013(8) 0.0052(8) 0.0019(9)
C1S 0.0404(12) 0.0344(12) 0.0364(11) -0.0045(9) 0.0067(9) -0.0044(10)
C2S 0.0405(12) 0.0361(12) 0.0389(12) 0.0072(10) 0.0095(10) -0.0001(10)
C3S 0.0422(13) 0.0476(14) 0.0296(10) 0.0039(10) 0.0010(9) 0.0028(11)
C4S 0.0452(13) 0.0340(12) 0.0398(12) -0.0031(10) -0.0036(10) -0.0033(10)
C5S 0.0464(13) 0.0288(11) 0.0399(12) 0.0060(9) 0.0061(10) -0.0008(10)
N2S 0.0720(19) 0.0551(17) 0.0554(16) -0.0193(13) 0.0050(14) -0.0036(14)
C6S 0.075(2) 0.0366(15) 0.081(2) -0.0122(16) 0.0088(19) 0.0006(15)
C7S 0.088(3) 0.063(2) 0.068(2) 0.0141(19) 0.003(2) -0.008(2)
C8S 0.074(2) 0.083(3) 0.0535(19) -0.0120(19) 0.0147(17) -0.004(2)
C9S 0.064(2) 0.056(2) 0.075(2) -0.0156(18) 0.0079(18) 0.0086(17)
C10S 0.076(2) 0.054(2) 0.0581(19) 0.0015(16) -0.0030(17) 0.0086(18)
N3S 0.0609(16) 0.0572(17) 0.0580(16) 0.0076(13) 0.0121(13) 0.0033(13)
C11S 0.0546(18) 0.077(2) 0.0524(18) -0.0031(16) 0.0064(14) 0.0064(17)
C12S 0.070(2) 0.081(3) 0.057(2) -0.0117(18) 0.0069(18) -0.010(2)
C13S 0.068(2) 0.054(2) 0.079(3) -0.0072(17) 0.024(2) -0.0039(16)
C14S 0.0596(19) 0.0509(18) 0.0600(19) 0.0077(14) 0.0159(15) 0.0041(14)
C15S 0.0518(17) 0.0559(18) 0.0506(16) 0.0032(14) 0.0100(13) -0.0008(14)
N6 0.069(3) 0.0341(18) 0.108(4) 0.000 -0.006(2) 0.000
O8 0.085(3) 0.048(2) 0.074(4) 0.010(2) 0.026(4) -0.013(3)
O9 0.086(4) 0.074(4) 0.053(3) -0.007(2) 0.025(3) 0.005(3)
O10 0.075(6) 0.055(4) 0.102(6) -0.018(4) 0.005(5) 0.004(5)
O10B 0.075(6) 0.044(3) 0.100(6) -0.015(4) 0.003(6) -0.010(4)

loop_
_atom_type_symbol
_atom_type_description
_atom_type_scat_dispersion_real
_atom_type_scat_dispersion_imag
_atom_type_scat_source
C C -0.0020 0.0020 'WCROMER Program in WinGX L.Kissel & R.H.Pratt Acta Cryst A46 170 1990'
H H 0.0000 0.0000 'WCROMER Program in WinGX L.Kissel & R.H.Pratt Acta Cryst A46 170 1990'
N N -0.0031 0.0040 'WCROMER Program in WinGX L.Kissel & R.H.Pratt Acta Cryst A46 170 1990'
O O -0.0041 0.0074 'WCROMER Program in WinGX L.Kissel & R.H.Pratt Acta Cryst A46 170 1990'
Co Co 0.1760 1.1404 'WCROMER Program in WinGX L.Kissel & R.H.Pratt Acta Cryst A46 170 1990'

loop_
_geom_angle_atom_site_label_1
_geom_angle_atom_site_label_2
_geom_angle_atom_site_label_3
_geom_angle
_geom_angle_site_symmetry_1
_geom_angle_site_symmetry_3
O1 Co1 O6 86.19(6) . 2_655
O1 Co1 O5 177.57(7) . 2_655
O6 Co1 O5 91.90(6) 2_655 2_655
O1 Co1 O2 93.60(6) . .
O6 Co1 O2 178.96(6) 2_655 .
O5 Co1 O2 88.29(6) 2_655 .
O1 Co1 N3 90.05(7) . .
O6 Co1 N3 92.24(7) 2_655 .
O5 Co1 N3 91.52(7) 2_655 .
O2 Co1 N3 88.77(7) . .
O1 Co1 N2 91.16(7) . .
O6 Co1 N2 91.99(7) 2_655 .
O5 Co1 N2 87.41(7) 2_655 .
O2 Co1 N2 87.00(7) . .
N3 Co1 N2 175.67(7) . .
O7 Co2 N1 175.70(7) . .
O7 Co2 O3 104.96(4) . .
N1 Co2 O3 75.27(6) . .
O7 Co2 O4 103.92(4) . .
N1 Co2 O4 75.08(6) . .
O3 Co2 O4 148.96(6) . .
O7 Co2 N4 92.44(7) . .
N1 Co2 N4 91.81(7) . .
O3 Co2 N4 95.68(6) . .
O4 Co2 N4 94.23(7) . .
O7 Co2 N5 86.17(11) . .
N1 Co2 N5 89.57(11) . .
O3 Co2 N5 85.8(2) . .
O4 Co2 N5 85.0(2) . .
N4 Co2 N5 178.22(15) . .
C1 O1 Co1 124.55(12) . .
C7 O2 Co1 129.41(12) . .
C9 O3 Co2 119.31(12) . .
C15 O4 Co2 118.89(12) . .
C17 O5 Co1 127.35(12) . 2_655
C23 O6 Co1 122.12(12) . 2_655
Co2 O7 Co2 116.22(11) . 2_655
Co2 O7 H7 121.89(5) . .
Co2 O7 H7 121.89(6) 2_655 .
C14 N1 C10 122.10(17) . .
C14 N1 Co2 119.00(12) . .
C10 N1 Co2 118.64(13) . .
C28 N2 C24 120.1(2) . .
C28 N2 Co1 121.05(16) . .
C24 N2 Co1 118.70(15) . .
C33 N3 C29 118.83(19) . .
C33 N3 Co1 121.92(15) . .
C29 N3 Co1 119.15(14) . .
C38 N4 C34 116.8(2) . .
C38 N4 Co2 119.65(16) . .
C34 N4 Co2 123.31(15) . .
O1 C1 C6 126.40(16) . .
O1 C1 C2 116.02(17) . .
C6 C1 C2 117.55(18) . .
C3 C2 C1 122.06(19) . .
C3 C2 H2A 119.0 . .
C1 C2 H2A 119.0 . .
C2 C3 C4 120.09(18) . .
C2 C3 H3A 120.0 . .
C4 C3 H3A 120.0 . .
C5 C4 C3 119.4(2) . .
C5 C4 H4A 120.3 . .
C3 C4 H4A 120.3 . .
C4 C5 C6 122.24(19) . .
C4 C5 H5A 118.9 . .
C6 C5 H5A 118.9 . .
C5 C6 C1 118.53(16) . .
C5 C6 C7 120.14(17) . .
C1 C6 C7 121.08(17) . .
O2 C7 C8 117.91(15) . .
O2 C7 C6 121.64(17) . .
C8 C7 C6 120.46(17) . .
C9 C8 C7 123.74(18) . .
C9 C8 H8A 118.1 . .
C7 C8 H8A 118.1 . .
O3 C9 C8 126.45(18) . .
O3 C9 C10 115.01(15) . .
C8 C9 C10 118.53(16) . .
N1 C10 C11 120.47(17) . .
N1 C10 C9 110.96(16) . .
C11 C10 C9 128.55(16) . .
C12 C11 C10 117.74(17) . .
C12 C11 H11A 121.1 . .
C10 C11 H11A 121.1 . .
C11 C12 C13 121.0(2) . .
C11 C12 H12A 119.5 . .
C13 C12 H12A 119.5 . .
C14 C13 C12 117.95(18) . .
C14 C13 H13A 121.0 . .
C12 C13 H13A 121.0 . .
N1 C14 C13 120.72(16) . .
N1 C14 C15 111.03(16) . .
C13 C14 C15 128.24(17) . .
O4 C15 C16 126.61(17) . .
O4 C15 C14 115.30(16) . .
C16 C15 C14 118.10(17) . .
C15 C16 C17 124.67(18) . .
C15 C16 H16A 117.7 . .
C17 C16 H16A 117.7 . .
O5 C17 C16 118.84(16) . .
O5 C17 C18 121.80(16) . .
C16 C17 C18 119.33(17) . .
C19 C18 C23 118.75(17) . .
C19 C18 C17 121.37(16) . .
C23 C18 C17 119.58(17) . .
C20 C19 C18 121.69(18) . .
C20 C19 H19A 119.2 . .
C18 C19 H19A 119.2 . .
C19 C20 C21 119.4(2) . .
C19 C20 H20A 120.3 . .
C21 C20 H20A 120.3 . .
C22 C21 C20 120.66(19) . .
C22 C21 H21A 119.7 . .
C20 C21 H21A 119.7 . .
C21 C22 C23 121.13(18) . .
C21 C22 H22A 119.4 . .
C23 C22 H22A 119.4 . .
O6 C23 C22 117.18(17) . .
O6 C23 C18 124.48(17) . .
C22 C23 C18 118.29(18) . .
N2 C24 C25 121.6(2) . .
N2 C24 H24A 119.2 . .
C25 C24 H24A 119.2 . .
C26 C25 C24 118.4(3) . .
C26 C25 H25A 120.8 . .
C24 C25 H25A 120.8 . .
C25 C26 C27 120.2(3) . .
C25 C26 H26A 119.9 . .
C27 C26 H26A 119.9 . .
C26 C27 C28 119.0(3) . .
C26 C27 H27A 120.5 . .
C28 C27 H27A 120.5 . .
N2 C28 C27 120.8(3) . .
N2 C28 H28A 119.6 . .
C27 C28 H28A 119.6 . .
N3 C29 C30 122.4(2) . .
N3 C29 H29A 118.8 . .
C30 C29 H29A 118.8 . .
C29 C30 C31 118.5(2) . .
C29 C30 H30A 120.7 . .
C31 C30 H30A 120.7 . .
C32 C31 C30 119.0(2) . .
C32 C31 H31A 120.5 . .
C30 C31 H31A 120.5 . .
C31 C32 C33 119.4(2) . .
C31 C32 H32A 120.3 . .
C33 C32 H32A 120.3 . .
N3 C33 C32 121.8(2) . .
N3 C33 H33A 119.1 . .
C32 C33 H33A 119.1 . .
N4 C34 C35 124.0(2) . .
N4 C34 H34A 118.0 . .
C35 C34 H34A 118.0 . .
C36 C35 C34 118.5(3) . .
C36 C35 H35A 120.7 . .
C34 C35 H35A 120.7 . .
C37 C36 C35 118.3(3) . .
C37 C36 H36A 120.9 . .
C35 C36 H36A 120.9 . .
C36 C37 C38 119.6(3) . .
C36 C37 H37A 120.2 . .
C38 C37 H37A 120.2 . .
N4 C38 C37 122.8(3) . .
N4 C38 H38A 118.6 . .
C37 C38 H38A 118.6 . .
C43 N5 C39 117.9(4) . .
C43 N5 Co2 118.0(10) . .
C39 N5 Co2 118.7(11) . .
N5 C39 C40 120(2) . .
N5 C39 H39 119.9 . .
C40 C39 H39 119.9 . .
C41 C40 C39 122.1(17) . .
C41 C40 H40 118.9 . .
C39 C40 H40 118.9 . .
C40 C41 C42 119.6(4) . .
C40 C41 H41 120.2 . .
C42 C41 H41 120.2 . .
C43 C42 C41 115.8(17) . .
C43 C42 H42 122.1 . .
C41 C42 H42 122.1 . .
N5 C43 C42 124(2) . .
N5 C43 H43 117.9 . .
C42 C43 H43 117.9 . .
C5S N1S C1S 116.8(2) . .
N1S C1S C2S 123.7(2) . .
N1S C1S H1SA 118.1 . .
C2S C1S H1SA 118.1 . .
C3S C2S C1S 118.4(2) . .
C3S C2S H2SA 120.8 . .
C1S C2S H2SA 120.8 . .
C4S C3S C2S 119.0(2) . .
C4S C3S H3SA 120.5 . .
C2S C3S H3SA 120.5 . .
C3S C4S C5S 118.5(2) . .
C3S C4S H4SA 120.7 . .
C5S C4S H4SA 120.7 . .
N1S C5S C4S 123.5(2) . .
N1S C5S H5SA 118.2 . .
C4S C5S H5SA 118.2 . .
C10S N2S C6S 116.7(3) . .
N2S C6S C7S 123.8(4) . .
N2S C6S H6SA 118.1 . .
C7S C6S H6SA 118.1 . .
C6S C7S C8S 117.7(4) . .
C6S C7S H7SA 121.2 . .
C8S C7S H7SA 121.2 . .
C9S C8S C7S 118.6(4) . .
C9S C8S H8SA 120.7 . .
C7S C8S H8SA 120.7 . .
C8S C9S C10S 119.1(4) . .
C8S C9S H9SA 120.5 . .
C10S C9S H9SA 120.5 . .
N2S C10S C9S 124.1(4) . .
N2S C10S H10A 118.0 . .
C9S C10S H10A 118.0 . .
C11S N3S C15S 115.7(3) . .
N3S C11S C12S 124.7(4) . .
N3S C11S H11B 117.7 . .
C12S C11S H11B 117.7 . .
C11S C12S C13S 118.8(4) . .
C11S C12S H12B 120.6 . .
C13S C12S H12B 120.6 . .
C14S C13S C12S 118.1(4) . .
C14S C13S H13B 121.0 . .
C12S C13S H13B 121.0 . .
C13S C14S C15S 118.8(4) . .
C13S C14S H14A 120.6 . .
C15S C14S H14A 120.6 . .
N3S C15S C14S 123.9(3) . .
N3S C15S H15A 118.1 . .
C14S C15S H15A 118.1 . .
O10 N6 O10 57.1(18) 2_655 .
O10 N6 O8 132.3(10) 2_655 2_655
O10 N6 O8 169.5(10) . 2_655
O10 N6 O8 169.5(10) 2_655 .
O10 N6 O8 132.2(10) . .
O8 N6 O8 39.1(5) 2_655 .
O8 N6 O10B 142.3(9) 2_655 2_655
O8 N6 O10B 152.0(9) . 2_655
O8 N6 O10B 152.0(9) 2_655 .
O8 N6 O10B 142.3(9) . .
O10B N6 O10B 54.7(14) 2_655 .
O10 N6 O9 60.2(9) 2_655 .
O10 N6 O9 117.2(10) . .
O8 N6 O9 72.1(4) 2_655 .
O8 N6 O9 110.5(4) . .
O10B N6 O9 85.9(10) 2_655 .
O10B N6 O9 91.8(10) . .
O10 N6 O9 117.2(10) 2_655 2_655
O10 N6 O9 60.2(9) . 2_655
O8 N6 O9 110.5(4) 2_655 2_655
O8 N6 O9 72.1(4) . 2_655
O10B N6 O9 91.8(10) 2_655 2_655
O10B N6 O9 85.9(10) . 2_655
O9 N6 O9 177.4(6) . 2_655
O8 O8 N6 70.4(3) 2_655 .
O8 O8 O9 133.0(5) 2_655 2_655
N6 O8 O9 63.9(3) . 2_655
O10 O9 N6 45.9(6) 2_655 .
O10 O9 O8 89.9(7) 2_655 2_655
N6 O9 O8 44.0(3) . 2_655
O10 O10 N6 61.5(9) 2_655 .
O10 O10 O9 135.3(7) 2_655 2_655
N6 O10 O9 73.9(9) . 2_655
O10B O10B N6 62.7(7) 2_655 .

loop_
_geom_bond_atom_site_label_1
_geom_bond_atom_site_label_2
_geom_bond_distance
_geom_bond_site_symmetry_2
Co1 O1 1.8699(14) .
Co1 O6 1.8733(15) 2_655
Co1 O5 1.8916(13) 2_655
Co1 O2 1.8932(14) .
Co1 N3 1.9425(17) .
Co1 N2 1.9435(18) .
Co2 O7 1.9300(12) .
Co2 N1 2.0744(16) .
Co2 O3 2.0770(14) .
Co2 O4 2.0970(14) .
Co2 N4 2.1612(18) .
Co2 N5 2.367(4) .
O1 C1 1.305(3) .
O2 C7 1.276(2) .
O3 C9 1.272(2) .
O4 C15 1.265(2) .
O5 C17 1.277(2) .
O5 Co1 1.8915(13) 2_655
O6 C23 1.318(2) .
O6 Co1 1.8733(15) 2_655
O7 Co2 1.9301(12) 2_655
O7 H7 0.81(4) .
N1 C14 1.336(2) .
N1 C10 1.342(2) .
N2 C28 1.344(3) .
N2 C24 1.351(3) .
N3 C33 1.341(2) .
N3 C29 1.345(3) .
N4 C38 1.332(3) .
N4 C34 1.335(3) .
C1 C6 1.427(3) .
C1 C2 1.428(2) .
C2 C3 1.377(3) .
C2 H2A 0.9500 .
C3 C4 1.400(3) .
C3 H3A 0.9500 .
C4 C5 1.380(3) .
C4 H4A 0.9500 .
C5 C6 1.417(3) .
C5 H5A 0.9500 .
C6 C7 1.479(2) .
C7 C8 1.426(3) .
C8 C9 1.395(2) .
C8 H8A 0.9500 .
C9 C10 1.513(3) .
C10 C11 1.394(3) .
C11 C12 1.393(3) .
C11 H11A 0.9500 .
C12 C13 1.393(3) .
C12 H12A 0.9500 .
C13 C14 1.387(3) .
C13 H13A 0.9500 .
C14 C15 1.515(2) .
C15 C16 1.400(3) .
C16 C17 1.424(2) .
C16 H16A 0.9500 .
C17 C18 1.478(3) .
C18 C19 1.412(3) .
C18 C23 1.427(2) .
C19 C20 1.380(3) .
C19 H19A 0.9500 .
C20 C21 1.402(3) .
C20 H20A 0.9500 .
C21 C22 1.375(3) .
C21 H21A 0.9500 .
C22 C23 1.420(3) .
C22 H22A 0.9500 .
C24 C25 1.390(3) .
C24 H24A 0.9500 .
C25 C26 1.379(5) .
C25 H25A 0.9500 .
C26 C27 1.385(5) .
C26 H26A 0.9500 .
C27 C28 1.394(4) .
C27 H27A 0.9500 .
C28 H28A 0.9500 .
C29 C30 1.387(3) .
C29 H29A 0.9500 .
C30 C31 1.387(4) .
C30 H30A 0.9500 .
C31 C32 1.384(4) .
C31 H31A 0.9500 .
C32 C33 1.385(3) .
C32 H32A 0.9500 .
C33 H33A 0.9500 .
C34 C35 1.381(4) .
C34 H34A 0.9500 .
C35 C36 1.375(5) .
C35 H35A 0.9500 .
C36 C37 1.372(5) .
C36 H36A 0.9500 .
C37 C38 1.388(4) .
C37 H37A 0.9500 .
C38 H38A 0.9500 .
N5 C43 1.34(2) .
N5 C39 1.36(2) .
C39 C40 1.37(3) .
C39 H39 0.9500 .
C40 C41 1.33(2) .
C40 H40 0.9500 .
C41 C42 1.41(2) .
C41 H41 0.9500 .
C42 C43 1.39(3) .
C42 H42 0.9500 .
C43 H43 0.9500 .
N1S C5S 1.334(3) .
N1S C1S 1.338(3) .
C1S C2S 1.388(3) .
C1S H1SA 0.9500 .
C2S C3S 1.380(4) .
C2S H2SA 0.9500 .
C3S C4S 1.378(4) .
C3S H3SA 0.9500 .
C4S C5S 1.391(4) .
C4S H4SA 0.9500 .
C5S H5SA 0.9500 .
N2S C10S 1.314(5) .
N2S C6S 1.319(5) .
C6S C7S 1.371(6) .
C6S H6SA 0.9500 .
C7S C8S 1.396(6) .
C7S H7SA 0.9500 .
C8S C9S 1.341(6) .
C8S H8SA 0.9500 .
C9S C10S 1.367(6) .
C9S H9SA 0.9500 .
C10S H10A 0.9500 .
N3S C11S 1.328(5) .
N3S C15S 1.329(4) .
C11S C12S 1.355(6) .
C11S H11B 0.9500 .
C12S C13S 1.382(6) .
C12S H12B 0.9500 .
C13S C14S 1.362(6) .
C13S H13B 0.9500 .
C14S C15S 1.381(5) .
C14S H14A 0.9500 .
C15S H15A 0.9500 .
N6 O10 1.107(13) 2_655
N6 O10 1.107(13) .
N6 O8 1.145(6) 2_655
N6 O8 1.145(6) .
N6 O10B 1.254(12) 2_655
N6 O10B 1.254(12) .
N6 O9 1.480(5) .
N6 O9 1.480(5) 2_655
O8 O8 0.767(10) 2_655
O8 O9 1.569(8) 2_655
O9 O10 1.337(18) 2_655
O9 O8 1.569(8) 2_655
O10 O10 1.06(3) 2_655
O10 O9 1.337(18) 2_655
O10B O10B 1.15(3) 2_655
